data_4104979
loop_
_publ_author_name
'Joobeom Seo'
'Ryotaro Matsuda'
'Hirotoshi Sakamoto'
'Charlotte Bonneau'
'Susumu Kitagawa'

_publ_section_title
;
 A Pillared-Layer Coordination Polymer with a Rotatable Pillar Acting as a
 Molecular Gate for Guest Molecules
;
_journal_name_full 'Journal of the American Chemical Society'
_journal_page_first 12792
_journal_page_last 12800
_journal_paper_doi 10.1021/ja904363b
_journal_volume 131
_journal_year 2009
_chemical_formula_sum 'C34 H42 Cd2 N6 O19'
_chemical_formula_weight 1063.54
_chemical_name_systematic
; 
 ? 
;
_space_group_IT_number 14
_symmetry_cell_setting monoclinic
_symmetry_space_group_name_Hall '-P 2ybc'
_symmetry_space_group_name_H-M 'P 1 21/c 1'
_atom_sites_solution_hydrogens geom
_atom_sites_solution_primary direct
_atom_sites_solution_secondary difmap
_audit_creation_method SHELXTL
_cell_angle_alpha 90.00
_cell_angle_beta 90.395(17)
_cell_angle_gamma 90.00
_cell_formula_units_Z 4
_cell_length_a 10.6150(11)
_cell_length_b 14.5889(15)
_cell_length_c 29.856(3)
_cell_measurement_reflns_used 12246
_cell_measurement_temperature 93.15
_cell_measurement_theta_max 27.5049
_cell_measurement_theta_min 3.0658
_cell_volume 4623.4(8)
_computing_structure_refinement 'SHELXL-97 (Sheldrick, 1997)'
_computing_structure_solution 'SHELXS-97 (Sheldrick, 1990)'
_diffrn_ambient_temperature 93.15
_diffrn_detector_area_resol_mean 28.5714
_diffrn_measured_fraction_theta_full 0.976
_diffrn_measured_fraction_theta_max 0.976
_diffrn_measurement_device_type
;
Saturn724+ (4x4 bin mode)
;
_diffrn_measurement_method dtprofit.ref
_diffrn_radiation_monochromator Confocal
_diffrn_radiation_source 'Rotating Anode'
_diffrn_radiation_type MoK\a
_diffrn_radiation_wavelength 0.710747
_diffrn_reflns_av_R_equivalents 0.0331
_diffrn_reflns_av_sigmaI/netI 0.0301
_diffrn_reflns_limit_h_max 13
_diffrn_reflns_limit_h_min -13
_diffrn_reflns_limit_k_max 17
_diffrn_reflns_limit_k_min -18
_diffrn_reflns_limit_l_max 38
_diffrn_reflns_limit_l_min -38
_diffrn_reflns_number 33416
_diffrn_reflns_theta_full 27.50
_diffrn_reflns_theta_max 27.50
_diffrn_reflns_theta_min 3.07
_diffrn_standards_number 10773
_exptl_absorpt_coefficient_mu 0.996
_exptl_absorpt_correction_T_max 1.0000
_exptl_absorpt_correction_T_min 0.8663
_exptl_absorpt_correction_type multi-scan
_exptl_absorpt_process_details 'Jacobson, R. (1998) Private commu1nication'
_exptl_crystal_colour colorless
_exptl_crystal_density_diffrn 1.528
_exptl_crystal_description block
_exptl_crystal_F_000 2144
_exptl_crystal_size_max 0.1
_exptl_crystal_size_mid 0.05
_exptl_crystal_size_min 0.05
_platon_squeeze_details
;
;
_refine_diff_density_max 2.197
_refine_diff_density_min -1.021
_refine_diff_density_rms 0.179
_refine_ls_extinction_coef 0.0096(5)
_refine_ls_extinction_expression Fc^*^=kFc[1+0.001xFc^2^\l^3^/sin(2\q)]^-1/4^
_refine_ls_extinction_method SHELXL
_refine_ls_goodness_of_fit_ref 1.056
_refine_ls_hydrogen_treatment constr
_refine_ls_matrix_type full
_refine_ls_number_parameters 630
_refine_ls_number_reflns 10367
_refine_ls_number_restraints 129
_refine_ls_restrained_S_all 1.064
_refine_ls_R_factor_all 0.0735
_refine_ls_R_factor_gt 0.0692
_refine_ls_shift/su_max 0.001
_refine_ls_shift/su_mean 0.000
_refine_ls_structure_factor_coef Fsqd
_refine_ls_weighting_details 'calc w=1/[\s^2^(Fo^2^)+(0.0999P)^2^+28.6348P] where P=(Fo^2^+2Fc^2^)/3'
_refine_ls_weighting_scheme calc
_refine_ls_wR_factor_gt 0.1829
_refine_ls_wR_factor_ref 0.1874
_reflns_number_gt 9433
_reflns_number_total 10367
_reflns_threshold_expression >2sigma(I)
_cod_data_source_file ja904363b_si_001.cif
_cod_data_source_block 1
_cod_database_code 4104979

loop_
_symmetry_equiv_pos_as_xyz
'x, y, z'
'-x, y+1/2, -z+1/2'
'-x, -y, -z'
'x, -y-1/2, z-1/2'

loop_
_atom_site_label
_atom_site_type_symbol
_atom_site_fract_x
_atom_site_fract_y
_atom_site_fract_z
_atom_site_U_iso_or_equiv
_atom_site_adp_type
_atom_site_occupancy
_atom_site_symmetry_multiplicity
_atom_site_calc_flag
_atom_site_refinement_flags
_atom_site_disorder_assembly
_atom_site_disorder_group
Cd1 Cd 0.64543(3) 0.83375(3) 0.775324(12) 0.02450(14) Uani 1 1 d . . .
Cd2 Cd 0.81476(3) 0.54127(3) 0.750478(12) 0.02372(14) Uani 1 1 d . . .
O1W O 0.7093(4) 0.8696(3) 0.70352(15) 0.0378(9) Uani 1 1 d . . .
O2W O 0.8863(5) 0.5638(4) 0.67679(17) 0.0486(11) Uani 1 1 d . . .
O1 O 0.4617(4) 0.9203(3) 0.77233(14) 0.0322(8) Uani 1 1 d . . .
O2 O 0.3754(3) 1.0584(3) 0.78067(14) 0.0324(8) Uani 1 1 d . . .
O3 O 0.4966(3) 1.2355(3) 0.75899(13) 0.0289(8) Uani 1 1 d . . .
O4 O 0.4366(4) 1.2373(3) 0.83075(14) 0.0358(9) Uani 1 1 d . . .
O5 O 0.7843(4) 0.6946(3) 0.76672(16) 0.0360(9) Uani 1 1 d . . .
O6 O 0.8696(4) 0.8238(3) 0.79057(16) 0.0379(10) Uani 1 1 d . . .
O7 O 1.1316(6) 0.8820(3) 0.83315(17) 0.0564(14) Uani 1 1 d . . .
O8 O 1.1202(4) 0.8915(3) 0.75824(15) 0.0409(10) Uani 1 1 d . . .
N1 N 0.6838(4) 0.9833(3) 0.80579(15) 0.0259(9) Uani 1 1 d . . .
N2 N 0.7177(6) 1.1679(4) 0.8248(2) 0.0462(13) Uani 1 1 d . . .
N3 N 1.0064(4) 0.6055(3) 0.77717(14) 0.0238(8) Uani 1 1 d . . .
N4 N 1.2304(6) 0.6986(4) 0.7932(2) 0.0478(14) Uani 1 1 d . . .
N5 N 0.5895(9) 0.7673(5) 0.8421(2) 0.074(3) Uani 1 1 d D . .
N6 N 0.2472(5) 0.5048(3) 1.17849(16) 0.0339(10) Uani 1 1 d . . .
C1 C 0.5885(5) 1.0436(3) 0.80023(17) 0.0234(9) Uani 1 1 d . . .
C2 C 0.6014(5) 1.1365(4) 0.80840(18) 0.0263(10) Uani 1 1 d . . .
C3 C 0.8151(5) 1.1056(4) 0.8317(2) 0.0365(13) Uani 1 1 d . . .
H3A H 0.8926 1.1251 0.8428 0.044 Uiso 1 1 calc R . .
C4 C 0.7946(5) 1.0139(4) 0.82155(19) 0.0303(11) Uani 1 1 d . . .
H4B H 0.8599 0.9723 0.8259 0.036 Uiso 1 1 calc R . .
C5 C 0.4660(5) 1.0028(4) 0.78258(17) 0.0254(10) Uani 1 1 d . . .
C6 C 0.5003(5) 1.2073(3) 0.79823(19) 0.0273(10) Uani 1 1 d . . .
C7 C 1.0065(5) 0.6962(3) 0.78139(18) 0.0273(10) Uani 1 1 d . . .
C8 C 1.1165(6) 0.7455(4) 0.7893(2) 0.0353(12) Uani 1 1 d . . .
C9 C 1.2280(5) 0.6055(4) 0.7903(2) 0.0338(12) Uani 1 1 d . . .
H9A H 1.3020 0.5721 0.7940 0.041 Uiso 1 1 calc R . .
C10 C 1.1155(5) 0.5603(4) 0.78177(19) 0.0285(10) Uani 1 1 d . . .
H10A H 1.1157 0.4968 0.7792 0.034 Uiso 1 1 calc R . .
C11 C 0.8780(5) 0.7420(4) 0.7793(2) 0.0301(11) Uani 1 1 d . . .
C12 C 1.1205(6) 0.8487(5) 0.7945(2) 0.0404(14) Uani 1 1 d . . .
C13 C 0.5363(11) 0.6863(8) 0.8442(4) 0.031(2) Uani 0.587(10) 1 d PD A 1
H13A H 0.5279 0.6529 0.8178 0.038 Uiso 0.587(10) 1 calc PR A 1
C14 C 0.4917(12) 0.6474(11) 0.8837(3) 0.039(3) Uani 0.587(10) 1 d PD A 1
H14A H 0.4372 0.5975 0.8828 0.046 Uiso 0.587(10) 1 calc PR A 1
C15 C 0.5297(14) 0.6843(9) 0.9244(4) 0.044(3) Uani 0.587(10) 1 d PD A 1
C16 C 0.6142(12) 0.7567(9) 0.9230(4) 0.052(3) Uani 0.587(10) 1 d PD A 1
H16A H 0.6453 0.7816 0.9495 0.063 Uiso 0.587(10) 1 calc PR A 1
C17 C 0.6525(12) 0.7919(8) 0.8822(3) 0.047(3) Uani 0.587(10) 1 d PD A 1
H17A H 0.7204 0.8321 0.8812 0.056 Uiso 0.587(10) 1 calc PR A 1
C13' C 0.600(2) 0.6987(14) 0.8581(6) 0.063(7) Uani 0.413(10) 1 d PD A 2
H13B H 0.6560 0.6609 0.8431 0.076 Uiso 0.413(10) 1 calc PR A 2
C14' C 0.547(3) 0.6567(15) 0.8955(8) 0.070(9) Uani 0.413(10) 1 d PD A 2
H14B H 0.5667 0.5966 0.9031 0.084 Uiso 0.413(10) 1 calc PR A 2
C15' C 0.4631(18) 0.7077(9) 0.9209(5) 0.038(4) Uani 0.413(10) 1 d PD A 2
C16' C 0.4273(15) 0.7935(9) 0.9046(5) 0.041(4) Uani 0.413(10) 1 d PD A 2
H16B H 0.3685 0.8282 0.9201 0.049 Uiso 0.413(10) 1 calc PR A 2
C17' C 0.4793(16) 0.8273(10) 0.8652(5) 0.041(4) Uani 0.413(10) 1 d PD A 2
H17B H 0.4517 0.8822 0.8527 0.049 Uiso 0.413(10) 1 calc PR A 2
C20 C 0.4986(9) 0.6012(6) 1.0396(3) 0.072(3) Uani 1 1 d D . .
C21 C 0.3698(7) 0.5971(6) 1.0501(2) 0.065(3) Uani 1 1 d D A .
C18 C 0.4827(11) 0.6482(11) 0.9664(5) 0.052(4) Uani 0.587(10) 1 d PD A 1
C19 C 0.5669(13) 0.6297(13) 1.0019(4) 0.053(4) Uani 0.587(10) 1 d PD A 1
H19A H 0.6541 0.6355 1.0006 0.064 Uiso 0.587(10) 1 calc PR A 1
C22 C 0.2965(13) 0.6020(12) 1.0116(3) 0.065(4) Uiso 0.587(10) 1 d PD A 1
H22A H 0.2136 0.5814 1.0112 0.078 Uiso 0.587(10) 1 calc PR A 1
C23 C 0.3525(11) 0.6395(14) 0.9735(3) 0.057(4) Uani 0.587(10) 1 d PD A 1
C18' C 0.4218(14) 0.6710(11) 0.9655(4) 0.033(3) Uani 0.413(10) 1 d PD A 2
C19' C 0.5123(18) 0.6346(13) 0.9954(4) 0.037(4) Uani 0.413(10) 1 d PD A 2
H19B H 0.5939 0.6322 0.9843 0.044 Uiso 0.413(10) 1 calc PR A 2
C22' C 0.2758(12) 0.6358(12) 1.0209(4) 0.041(4) Uiso 0.413(10) 1 d PD A 2
H22B H 0.1938 0.6360 1.0316 0.050 Uiso 0.413(10) 1 calc PR A 2
C23' C 0.2932(14) 0.6736(11) 0.9778(4) 0.036(3) Uani 0.413(10) 1 d PD A 2
C24 C 0.3275(8) 0.5647(5) 1.0941(2) 0.0512(18) Uani 1 1 d . . .
C25 C 0.3840(7) 0.5959(4) 1.1330(2) 0.0404(14) Uani 1 1 d . A .
H25A H 0.4506 0.6373 1.1315 0.048 Uiso 1 1 calc R . .
C26 C 0.3417(6) 0.5658(4) 1.17412(19) 0.0342(12) Uani 1 1 d . . .
H26A H 0.3802 0.5886 1.1999 0.041 Uiso 1 1 calc R A .
C27 C 0.1925(9) 0.4745(6) 1.1411(2) 0.063(2) Uani 1 1 d . . .
H27A H 0.1264 0.4330 1.1434 0.076 Uiso 1 1 calc R A .
C28 C 0.2301(10) 0.5023(8) 1.0989(2) 0.079(3) Uani 1 1 d . A .
H28A H 0.1897 0.4789 1.0736 0.094 Uiso 1 1 calc R . .
O9 O 0.5798(9) 0.5680(6) 1.0699(3) 0.107(3) Uani 1 1 d D A .
C29 C 0.7162(10) 0.5741(10) 1.0587(5) 0.119(5) Uani 1 1 d D . .
H29A H 0.7452 0.6371 1.0576 0.142 Uiso 1 1 calc R A .
H29B H 0.7351 0.5438 1.0307 0.142 Uiso 1 1 calc R . .
C30 C 0.7704(14) 0.5236(14) 1.0981(5) 0.149(8) Uani 1 1 d D A .
H30A H 0.7456 0.5521 1.1261 0.179 Uiso 1 1 calc R . .
H30B H 0.7433 0.4601 1.0982 0.179 Uiso 1 1 calc R . .
O10 O 0.9093(13) 0.5308(11) 1.0914(6) 0.198(7) Uani 1 1 d D . .
H10B H 0.9317 0.5841 1.0950 0.297 Uiso 1 1 calc R A .
O11 O 0.2714(14) 0.6473(19) 0.9387(5) 0.150(10) Uani 0.587(10) 1 d PD A 1
O11' O 0.2120(11) 0.7075(9) 0.9464(4) 0.047(3) Uani 0.413(10) 1 d PD A 2
O12 O 0.0365(18) 0.8205(12) 0.9103(4) 0.198(7) Uani 1 1 d D . .
H12A H 0.0626 0.8364 0.8857 0.296 Uiso 0.587(10) 1 calc PR A 1
H12B H 0.0655 0.8351 0.8859 0.296 Uiso 0.413(10) 1 calc PR A 2
C31 C 0.131(2) 0.658(4) 0.9457(19) 0.24(2) Uiso 0.587(10) 1 d PD A 1
H31A H 0.0949 0.5967 0.9441 0.292 Uiso 0.587(10) 1 calc PR A 1
H31B H 0.1197 0.6790 0.9761 0.292 Uiso 0.587(10) 1 calc PR A 1
C32 C 0.053(12) 0.7186(17) 0.916(4) 0.59(10) Uiso 0.587(10) 1 d PD A 1
H32A H 0.0761 0.6986 0.8858 0.706 Uiso 0.587(10) 1 calc PR A 1
H32B H -0.0317 0.6966 0.9201 0.706 Uiso 0.587(10) 1 calc PR A 1
C31' C 0.0740(12) 0.7047(16) 0.9566(6) 0.059(5) Uiso 0.413(10) 1 d PD A 2
H31C H 0.0507 0.7530 0.9773 0.071 Uiso 0.413(10) 1 calc PR A 2
H31D H 0.0499 0.6459 0.9691 0.071 Uiso 0.413(10) 1 calc PR A 2
C32' C 0.015(3) 0.7194(12) 0.9113(8) 0.096(9) Uiso 0.413(10) 1 d PD A 2
H32C H 0.0592 0.6874 0.8877 0.115 Uiso 0.413(10) 1 calc PR A 2
H32D H -0.0738 0.7035 0.9106 0.115 Uiso 0.413(10) 1 calc PR A 2
O13 O 0.2687(12) 1.1599(9) 0.8815(3) 0.136(4) Uani 1 1 d DU . .
C33 C 0.375(5) 1.124(5) 0.910(2) 0.53(4) Uani 1 1 d DU . .
C34 C 0.500(4) 1.139(4) 0.9334(19) 0.41(3) Uani 1 1 d DU . .
O3W O 0.9651(6) 0.8305(6) 0.6886(2) 0.078(2) Uani 1 1 d . . .
O4W O 0.9884(18) 0.7705(13) 0.6037(5) 0.207(7) Uani 1 1 d U . .
O5W O 1.097(5) 0.621(4) 0.5481(16) 0.53(3) Uani 1 1 d U . .
O6W O 1.114(4) 0.441(3) 0.5445(13) 0.45(2) Uani 1 1 d U . .

loop_
_atom_site_aniso_label
_atom_site_aniso_U_11
_atom_site_aniso_U_22
_atom_site_aniso_U_33
_atom_site_aniso_U_23
_atom_site_aniso_U_13
_atom_site_aniso_U_12
Cd1 0.0215(2) 0.0161(2) 0.0360(2) 0.00017(13) 0.00640(14) 0.00025(12)
Cd2 0.0210(2) 0.0166(2) 0.0337(2) -0.00012(13) 0.00302(14) 0.00201(12)
O1W 0.042(2) 0.026(2) 0.046(2) -0.0019(17) 0.0141(18) -0.0116(18)
O2W 0.040(2) 0.053(3) 0.053(3) 0.001(2) 0.009(2) -0.006(2)
O1 0.0235(18) 0.0273(19) 0.046(2) -0.0072(17) -0.0002(16) 0.0019(15)
O2 0.0196(17) 0.026(2) 0.051(2) 0.0003(17) -0.0009(16) 0.0043(15)
O3 0.0228(17) 0.0205(17) 0.043(2) 0.0039(15) 0.0055(15) 0.0026(14)
O4 0.038(2) 0.032(2) 0.038(2) -0.0020(17) 0.0048(17) 0.0100(17)
O5 0.0269(19) 0.0169(18) 0.064(3) -0.0066(17) -0.0019(18) 0.0040(15)
O6 0.0269(19) 0.0203(19) 0.067(3) -0.0064(18) 0.0104(19) 0.0019(15)
O7 0.085(4) 0.033(3) 0.051(3) -0.003(2) 0.000(3) -0.002(3)
O8 0.040(2) 0.034(2) 0.049(2) 0.0007(19) 0.0033(19) -0.0003(19)
N1 0.023(2) 0.022(2) 0.033(2) -0.0030(17) 0.0029(16) 0.0030(17)
N2 0.041(3) 0.032(3) 0.066(4) -0.007(3) -0.005(3) 0.002(2)
N3 0.024(2) 0.0162(19) 0.031(2) -0.0001(16) 0.0052(16) 0.0003(16)
N4 0.039(3) 0.040(3) 0.064(4) -0.006(3) 0.008(3) 0.002(2)
N5 0.120(7) 0.066(5) 0.037(3) -0.002(3) 0.014(4) -0.061(5)
N6 0.043(3) 0.026(2) 0.032(2) 0.0023(19) 0.002(2) -0.004(2)
C1 0.022(2) 0.018(2) 0.031(2) 0.0005(18) 0.0029(18) 0.0018(18)
C2 0.025(2) 0.020(2) 0.034(2) -0.0019(19) -0.0001(19) 0.0006(19)
C3 0.026(3) 0.030(3) 0.053(3) -0.011(3) -0.009(2) 0.002(2)
C4 0.022(2) 0.028(3) 0.042(3) -0.006(2) -0.003(2) 0.005(2)
C5 0.025(2) 0.021(2) 0.030(2) 0.0003(19) 0.0050(19) -0.0007(19)
C6 0.024(2) 0.016(2) 0.043(3) -0.002(2) 0.002(2) -0.0004(19)
C7 0.026(2) 0.016(2) 0.040(3) -0.001(2) 0.006(2) 0.0004(19)
C8 0.029(3) 0.026(3) 0.051(3) -0.003(2) 0.008(2) -0.001(2)
C9 0.021(2) 0.030(3) 0.051(3) -0.003(2) 0.002(2) 0.003(2)
C10 0.025(2) 0.022(2) 0.039(3) 0.000(2) 0.001(2) 0.004(2)
C11 0.024(2) 0.018(2) 0.049(3) -0.002(2) 0.007(2) 0.0012(19)
C12 0.037(3) 0.041(3) 0.044(3) -0.004(3) -0.001(3) 0.000(3)
C13 0.038(6) 0.021(5) 0.035(5) 0.008(4) 0.007(4) -0.002(5)
C14 0.033(6) 0.037(7) 0.046(7) 0.018(5) 0.003(5) -0.010(5)
C15 0.042(7) 0.045(7) 0.047(7) 0.011(6) 0.003(6) -0.005(6)
C16 0.051(7) 0.062(8) 0.044(6) 0.012(5) -0.004(5) -0.029(6)
C17 0.050(7) 0.041(6) 0.049(6) 0.002(5) 0.002(5) -0.023(5)
C13' 0.079(17) 0.038(11) 0.074(15) 0.017(11) 0.043(13) 0.022(12)
C14' 0.10(2) 0.028(11) 0.077(18) 0.019(11) 0.044(17) 0.026(14)
C15' 0.051(10) 0.033(8) 0.030(7) 0.010(6) 0.013(7) 0.007(7)
C16' 0.048(9) 0.029(7) 0.046(8) 0.008(6) 0.019(7) 0.013(6)
C17' 0.052(9) 0.031(7) 0.039(7) 0.001(6) 0.008(6) 0.016(7)
C20 0.118(8) 0.041(4) 0.058(5) 0.011(4) 0.019(5) -0.020(5)
C21 0.098(7) 0.065(5) 0.034(3) 0.001(3) 0.006(4) -0.051(5)
C18 0.026(7) 0.062(10) 0.068(9) 0.018(7) 0.003(7) -0.016(6)
C19 0.029(7) 0.063(9) 0.068(9) 0.014(7) -0.005(7) -0.013(8)
C23 0.031(7) 0.103(13) 0.037(6) 0.006(7) -0.004(5) -0.013(8)
C18' 0.028(9) 0.039(9) 0.032(7) 0.004(6) 0.011(7) -0.007(7)
C19' 0.033(10) 0.035(8) 0.042(10) 0.008(7) 0.012(8) 0.008(9)
C23' 0.029(9) 0.044(9) 0.035(8) 0.007(6) 0.013(6) 0.003(6)
C24 0.068(5) 0.052(4) 0.033(3) 0.000(3) 0.002(3) -0.030(4)
C25 0.052(4) 0.031(3) 0.037(3) 0.001(2) -0.001(3) -0.013(3)
C26 0.043(3) 0.026(3) 0.034(3) 0.000(2) -0.001(2) -0.006(2)
C27 0.082(6) 0.070(5) 0.038(3) 0.003(3) 0.001(3) -0.051(5)
C28 0.102(7) 0.100(7) 0.033(3) 0.005(4) -0.004(4) -0.074(6)
O9 0.156(9) 0.078(5) 0.087(5) 0.014(4) 0.055(6) 0.008(5)
C29 0.144(13) 0.095(10) 0.117(11) 0.003(8) 0.058(10) 0.034(9)
C30 0.153(16) 0.182(19) 0.114(12) 0.009(12) 0.048(11) 0.072(14)
O10 0.172(14) 0.187(15) 0.234(17) -0.038(12) 0.028(12) 0.078(11)
O11 0.058(8) 0.27(3) 0.120(14) 0.086(16) -0.006(8) 0.015(12)
O11' 0.038(7) 0.057(8) 0.045(6) 0.020(5) 0.001(5) 0.000(6)
O12 0.30(2) 0.220(17) 0.076(7) 0.024(8) 0.029(9) -0.038(15)
O13 0.144(7) 0.163(8) 0.100(6) -0.024(5) 0.017(5) -0.076(6)
C33 0.52(5) 0.54(5) 0.52(5) 0.004(10) 0.003(10) 0.002(10)
C34 0.42(3) 0.42(3) 0.40(3) -0.002(10) 0.013(10) -0.003(10)
O3W 0.042(3) 0.111(6) 0.081(4) -0.029(4) 0.009(3) -0.014(3)
O4W 0.226(10) 0.218(10) 0.176(9) 0.001(8) 0.006(8) 0.026(8)
O5W 0.54(3) 0.53(3) 0.52(3) 0.012(10) 0.003(10) 0.001(10)
O6W 0.45(2) 0.45(2) 0.44(2) 0.002(10) 0.009(10) -0.007(10)

loop_
_atom_type_symbol
_atom_type_description
_atom_type_scat_dispersion_real
_atom_type_scat_dispersion_imag
_atom_type_scat_source
C C 0.0033 0.0016 'International Tables Vol C Tables 4.2.6.8 and 6.1.1.4'
H H 0.0000 0.0000 'International Tables Vol C Tables 4.2.6.8 and 6.1.1.4'
N N 0.0061 0.0033 'International Tables Vol C Tables 4.2.6.8 and 6.1.1.4'
O O 0.0106 0.0060 'International Tables Vol C Tables 4.2.6.8 and 6.1.1.4'
Cd Cd -0.8075 1.2024 'International Tables Vol C Tables 4.2.6.8 and 6.1.1.4'

loop_
_geom_angle_atom_site_label_1
_geom_angle_atom_site_label_2
_geom_angle_atom_site_label_3
_geom_angle
_geom_angle_site_symmetry_1
_geom_angle_site_symmetry_3
N5 Cd1 O1W 168.1(2) . .
N5 Cd1 O3 87.2(2) . 2_646
O1W Cd1 O3 85.65(15) . 2_646
N5 Cd1 O1 92.3(3) . .
O1W Cd1 O1 95.31(16) . .
O3 Cd1 O1 77.02(13) 2_646 .
N5 Cd1 N1 95.7(2) . .
O1W Cd1 N1 95.49(15) . .
O3 Cd1 N1 147.12(14) 2_646 .
O1 Cd1 N1 70.14(14) . .
N5 Cd1 O6 94.1(3) . .
O1W Cd1 O6 83.91(17) . .
O3 Cd1 O6 133.00(13) 2_646 .
O1 Cd1 O6 149.53(14) . .
N1 Cd1 O6 79.59(14) . .
N5 Cd1 O5 84.5(3) . .
O1W Cd1 O5 84.98(16) . .
O3 Cd1 O5 80.57(13) 2_646 .
O1 Cd1 O5 157.49(14) . .
N1 Cd1 O5 132.31(14) . .
O6 Cd1 O5 52.95(13) . .
O2 Cd2 O8 109.25(16) 2_646 2_746
O2 Cd2 O5 81.45(14) 2_646 .
O8 Cd2 O5 169.28(16) 2_746 .
O2 Cd2 N6 98.73(17) 2_646 3_667
O8 Cd2 N6 85.17(17) 2_746 3_667
O5 Cd2 N6 92.72(17) . 3_667
O2 Cd2 O2W 83.77(17) 2_646 .
O8 Cd2 O2W 85.90(18) 2_746 .
O5 Cd2 O2W 96.15(18) . .
N6 Cd2 O2W 171.06(18) 3_667 .
O2 Cd2 N3 150.12(14) 2_646 .
O8 Cd2 N3 98.95(15) 2_746 .
O5 Cd2 N3 70.64(14) . .
N6 Cd2 N3 93.17(16) 3_667 .
O2W Cd2 N3 88.70(16) . .
C5 O1 Cd1 119.2(3) . .
C5 O2 Cd2 129.4(4) . 2_656
C6 O3 Cd1 129.7(3) . 2_656
C11 O5 Cd2 118.6(3) . .
C11 O5 Cd1 89.4(3) . .
Cd2 O5 Cd1 151.95(18) . .
C11 O6 Cd1 94.5(3) . .
C12 O8 Cd2 124.9(4) . 2_756
C4 N1 C1 118.7(5) . .
C4 N1 Cd1 125.6(4) . .
C1 N1 Cd1 114.9(3) . .
C3 N2 C2 119.4(5) . .
C7 N3 C10 118.7(5) . .
C7 N3 Cd2 115.2(3) . .
C10 N3 Cd2 125.4(3) . .
C9 N4 C8 117.9(6) . .
C13' N5 C13 37.8(11) . .
C13' N5 C17 79.7(13) . .
C13 N5 C17 112.9(8) . .
C13' N5 C17' 111.7(12) . .
C13 N5 C17' 98.9(9) . .
C17 N5 C17' 80.8(9) . .
C13' N5 Cd1 136.6(12) . .
C13 N5 Cd1 122.4(6) . .
C17 N5 Cd1 120.3(5) . .
C17' N5 Cd1 109.5(6) . .
C27 N6 C26 117.3(5) . .
C27 N6 Cd2 123.0(4) . 3_667
C26 N6 Cd2 119.7(4) . 3_667
N1 C1 C2 123.0(5) . .
N1 C1 C5 115.1(4) . .
C2 C1 C5 121.8(5) . .
C1 C2 N2 117.8(5) . .
C1 C2 C6 124.2(5) . .
N2 C2 C6 117.9(5) . .
C4 C3 N2 118.8(5) . .
N1 C4 C3 122.2(5) . .
O1 C5 O2 125.9(5) . .
O1 C5 C1 119.6(5) . .
O2 C5 C1 114.5(4) . .
O3 C6 O4 126.6(5) . .
O3 C6 C2 115.6(5) . .
O4 C6 C2 117.5(5) . .
N3 C7 C8 122.1(5) . .
N3 C7 C11 115.7(5) . .
C8 C7 C11 122.1(5) . .
C7 C8 N4 119.2(5) . .
C7 C8 C12 123.7(5) . .
N4 C8 C12 117.1(5) . .
N4 C9 C10 120.1(5) . .
N3 C10 C9 121.8(5) . .
O6 C11 O5 123.1(5) . .
O6 C11 C7 118.5(5) . .
O5 C11 C7 118.4(5) . .
O8 C12 O7 127.0(7) . .
O8 C12 C8 114.1(6) . .
O7 C12 C8 118.7(6) . .
N5 C13 C14 123.7(11) . .
C15 C14 C13 119.0(11) . .
C16 C15 C14 116.9(11) . .
C16 C15 C18 121.9(10) . .
C14 C15 C18 121.1(9) . .
C17 C16 C15 120.2(10) . .
C16 C17 N5 120.7(9) . .
N5 C13' C14' 134.4(19) . .
C15' C14' C13' 117.7(17) . .
C14' C15' C16' 117.7(13) . .
C14' C15' C18' 119.0(12) . .
C16' C15' C18' 123.2(12) . .
C15' C16' C17' 120.2(13) . .
C16' C17' N5 117.4(11) . .
O9 C20 C21 117.3(7) . .
O9 C20 C19 108.4(9) . .
C21 C20 C19 134.2(9) . .
O9 C20 C19' 133.4(10) . .
C21 C20 C19' 109.1(10) . .
C19 C20 C19' 25.2(6) . .
C22 C21 C20 110.9(9) . .
C22 C21 C22' 24.8(8) . .
C20 C21 C22' 121.5(8) . .
C22 C21 C24 125.8(8) . .
C20 C21 C24 121.0(7) . .
C22' C21 C24 117.0(8) . .
C23 C18 C19 119.3(11) . .
C23 C18 C15 120.4(12) . .
C19 C18 C15 120.0(10) . .
C20 C19 C18 109.3(10) . .
C21 C22 C23 117.1(10) . .
O11 C23 C22 112.7(11) . .
O11 C23 C18 120.0(12) . .
C22 C23 C18 125.6(11) . .
C19' C18' C23' 120.0(12) . .
C19' C18' C15' 119.5(12) . .
C23' C18' C15' 120.4(13) . .
C18' C19' C20 130.2(13) . .
C23' C22' C21 127.7(11) . .
O11' C23' C22' 133.0(12) . .
O11' C23' C18' 116.0(11) . .
C22' C23' C18' 110.9(11) . .
C25 C24 C28 116.8(6) . .
C25 C24 C21 120.8(6) . .
C28 C24 C21 122.4(6) . .
C24 C25 C26 120.0(6) . .
N6 C26 C25 122.9(5) . .
N6 C27 C28 122.7(7) . .
C27 C28 C24 120.3(7) . .
C20 O9 C29 116.7(8) . .
O9 C29 C30 99.3(10) . .
O10 C30 C29 103.4(12) . .
C23 O11 C31 122(3) . .
C23' O11' C31' 117.6(12) . .
C32' O12 C32 16(5) . .
C32 C31 O11 121(7) . .
O12 C32 C31 135(6) . .
O11' C31' C32' 102.4(18) . .
O12 C32' C31' 95.6(15) . .
C34 C33 O13 150(7) . .

loop_
_geom_bond_atom_site_label_1
_geom_bond_atom_site_label_2
_geom_bond_distance
_geom_bond_site_symmetry_2
Cd1 N5 2.298(6) .
Cd1 O1W 2.313(4) .
Cd1 O3 2.314(4) 2_646
Cd1 O1 2.324(4) .
Cd1 N1 2.397(4) .
Cd1 O6 2.424(4) .
Cd1 O5 2.522(4) .
Cd2 O2 2.231(4) 2_646
Cd2 O8 2.307(5) 2_746
Cd2 O5 2.313(4) .
Cd2 N6 2.324(5) 3_667
Cd2 O2W 2.355(5) .
Cd2 N3 2.373(4) .
O1 C5 1.242(7) .
O2 C5 1.259(6) .
O2 Cd2 2.231(4) 2_656
O3 C6 1.242(7) .
O3 Cd1 2.314(4) 2_656
O4 C6 1.265(7) .
O5 C11 1.266(7) .
O6 C11 1.244(7) .
O7 C12 1.258(8) .
O8 C12 1.249(8) .
O8 Cd2 2.307(5) 2_756
N1 C4 1.340(7) .
N1 C1 1.350(6) .
N2 C3 1.390(8) .
N2 C2 1.402(8) .
N3 C7 1.329(6) .
N3 C10 1.338(7) .
N4 C9 1.362(8) .
N4 C8 1.393(8) .
N5 C13' 1.11(2) .
N5 C13 1.311(13) .
N5 C17 1.414(13) .
N5 C17' 1.619(17) .
N6 C27 1.330(9) .
N6 C26 1.348(8) .
N6 Cd2 2.324(5) 3_667
C1 C2 1.384(7) .
C1 C5 1.522(7) .
C2 C6 1.519(7) .
C3 C4 1.389(8) .
C7 C8 1.390(8) .
C7 C11 1.520(7) .
C8 C12 1.515(9) .
C9 C10 1.386(8) .
C13 C14 1.395(9) .
C14 C15 1.387(9) .
C15 C16 1.386(9) .
C15 C18 1.452(18) .
C16 C17 1.386(9) .
C13' C14' 1.394(12) .
C14' C15' 1.389(11) .
C15' C16' 1.394(11) .
C15' C18' 1.503(19) .
C16' C17' 1.394(11) .
C20 O9 1.336(13) .
C20 C21 1.406(7) .
C20 C19 1.406(8) .
C20 C19' 1.416(8) .
C21 C22 1.383(8) .
C21 C22' 1.435(8) .
C21 C24 1.471(9) .
C18 C23 1.405(8) .
C18 C19 1.407(8) .
C22 C23 1.399(8) .
C23 O11 1.350(7) .
C18' C19' 1.411(8) .
C18' C23' 1.416(8) .
C22' C23' 1.414(8) .
C23' O11' 1.362(9) .
C24 C25 1.380(9) .
C24 C28 1.387(10) .
C25 C26 1.382(8) .
C27 C28 1.386(10) .
O9 C29 1.492(7) .
C29 C30 1.500(7) .
C30 O10 1.494(7) .
O11 C31 1.510(10) .
O11' C31' 1.500(7) .
O12 C32' 1.494(7) .
O12 C32 1.506(10) .
C31 C32 1.508(10) .
C31' C32' 1.503(10) .
O13 C33 1.508(7) .
C33 C34 1.507(7) .

loop_
_platon_squeeze_void_nr
_platon_squeeze_void_average_x
_platon_squeeze_void_average_y
_platon_squeeze_void_average_z
_platon_squeeze_void_volume
_platon_squeeze_void_count_electrons
_platon_squeeze_void_content
1 0.500 0.500 0.500 135 12 ' '
2 0.500 0.000 1.000 135 13 ' '
3 0.167 0.286 0.483 19 2 ' '
4 0.167 0.214 0.983 20 2 ' '
5 0.833 0.786 0.017 19 2 ' '
6 0.833 0.714 0.517 20 2 ' '
